data_7051988
loop_
_publ_author_name
'Nath, Naba K.'
'Saha, Binoy K.'
'Nangia, Ashwini'

_publ_section_title
;
 Isostructural polymorphs of triiodophloroglucinol and
 triiodoresorcinol
;
_journal_issue 10
_journal_name_full 'New Journal of Chemistry'
_journal_page_first 1693
_journal_paper_doi 10.1039/b804905j
_journal_volume 32
_journal_year 2008
_chemical_formula_moiety 'C6 H3 I3 O2'
_chemical_formula_sum 'C6 H3 I3 O2'
_chemical_formula_weight 486.78
_chemical_name_common Triiodoresorcinol
_chemical_name_systematic
;
Triiodoresorcinol
;
_space_group_IT_number 19
_symmetry_cell_setting orthorhombic
_symmetry_space_group_name_Hall 'P 2ac 2ab'
_symmetry_space_group_name_H-M 'P 21 21 21'
_atom_sites_solution_primary direct
_atom_sites_solution_secondary difmap
_audit_creation_method SHELXL-97
_cell_angle_alpha 90.00
_cell_angle_beta 90.00
_cell_angle_gamma 90.00
_cell_formula_units_Z 4
_cell_length_a 4.4949(7)
_cell_length_b 13.958(2)
_cell_length_c 15.036(2)
_cell_measurement_reflns_used 3137
_cell_measurement_temperature 100(2)
_cell_measurement_theta_max 26.00
_cell_measurement_theta_min 2.71
_cell_volume 943.4(2)
_computing_cell_refinement 'Bruker SMART'
_computing_data_collection 'Bruker SMART'
_computing_data_reduction 'Bruker SAINT'
_computing_molecular_graphics 'Bruker SHELXTL'
_computing_publication_material 'Bruker SHELXTL'
_computing_structure_refinement 'SHELXL-97 (Sheldrick, 1997)'
_computing_structure_solution 'SHELXS-97 (Sheldrick, 1990)'
_diffrn_ambient_temperature 100(2)
_diffrn_measured_fraction_theta_full 0.999
_diffrn_measured_fraction_theta_max 0.999
_diffrn_measurement_device_type 'CCD area detector'
_diffrn_measurement_method 'phi and omega scans'
_diffrn_radiation_monochromator graphite
_diffrn_radiation_source 'fine-focus sealed tube'
_diffrn_radiation_type MoK\a
_diffrn_radiation_wavelength 0.71073
_diffrn_reflns_av_R_equivalents 0.0558
_diffrn_reflns_av_sigmaI/netI 0.0503
_diffrn_reflns_limit_h_max 4
_diffrn_reflns_limit_h_min -5
_diffrn_reflns_limit_k_max 16
_diffrn_reflns_limit_k_min -17
_diffrn_reflns_limit_l_max 14
_diffrn_reflns_limit_l_min -18
_diffrn_reflns_number 5135
_diffrn_reflns_theta_full 26.01
_diffrn_reflns_theta_max 26.01
_diffrn_reflns_theta_min 1.99
_exptl_absorpt_coefficient_mu 9.890
_exptl_absorpt_correction_T_max 0.500
_exptl_absorpt_correction_T_min 0.2196
_exptl_absorpt_correction_type multi-scan
_exptl_absorpt_process_details 'SADABS - Bruker Nonius area detector scaling and absorption correction -V2.10'
_exptl_crystal_colour colourless
_exptl_crystal_density_diffrn 3.427
_exptl_crystal_density_method 'not measured'
_exptl_crystal_description needle
_exptl_crystal_F_000 852
_exptl_crystal_size_max 0.22
_exptl_crystal_size_mid 0.08
_exptl_crystal_size_min 0.07
_refine_diff_density_max 1.997
_refine_diff_density_min -1.822
_refine_diff_density_rms 0.325
_refine_ls_abs_structure_details 'Flack H D (1983), Acta Cryst. A39, 876-881'
_refine_ls_abs_structure_Flack 0.98(18)
_refine_ls_extinction_method none
_refine_ls_goodness_of_fit_ref 1.256
_refine_ls_matrix_type full
_refine_ls_number_parameters 109
_refine_ls_number_reflns 1861
_refine_ls_number_restraints 0
_refine_ls_restrained_S_all 1.256
_refine_ls_R_factor_all 0.0605
_refine_ls_R_factor_gt 0.0582
_refine_ls_shift/su_max 0.000
_refine_ls_shift/su_mean 0.000
_refine_ls_structure_factor_coef Fsqd
_refine_ls_weighting_details 'calc w=1/[\s^2^(Fo^2^)+(0.0472P)^2^+19.3513P] where P=(Fo^2^+2Fc^2^)/3'
_refine_ls_weighting_scheme calc
_refine_ls_wR_factor_gt 0.1346
_refine_ls_wR_factor_ref 0.1357
_reflns_number_gt 1800
_reflns_number_total 1861
_reflns_threshold_expression >2sigma(I)
_cod_data_source_file b804905j.txt
_cod_data_source_block an526m_tir-o
_cod_depositor_comments
;
The following automatic conversions were performed:
'_symmetry_cell_setting' value 'Orthorhombic' changed to 'orthorhombic'
according to '/home/saulius/struct/CIF-dictionaries/cif_core.dic'
dictionary named 'cif_core.dic' version 2.4.1 from 2010-06-29.

Automatic conversion script
Id: cif_fix_enum 1527 2010-12-29 10:47:43Z saulius 
;
_cod_original_cell_volume 943.3(3)
_cod_original_sg_symbol_H-M 'P2(1)2(1)2(1) '
_cod_database_code 7051988

loop_
_symmetry_equiv_pos_as_xyz
'x, y, z'
'-x+1/2, -y, z+1/2'
'-x, y+1/2, -z+1/2'
'x+1/2, -y+1/2, -z'

loop_
_atom_site_label
_atom_site_type_symbol
_atom_site_fract_x
_atom_site_fract_y
_atom_site_fract_z
_atom_site_U_iso_or_equiv
_atom_site_adp_type
_atom_site_occupancy
_atom_site_symmetry_multiplicity
_atom_site_calc_flag
_atom_site_refinement_flags
_atom_site_disorder_assembly
_atom_site_disorder_group
I2 I 1.0028(3) -0.15858(8) 0.07696(8) 0.0281(3) Uani 1 1 d . . .
I3 I 0.3733(3) 0.16927(8) 0.26149(7) 0.0276(3) Uani 1 1 d . . .
I1 I 0.2528(3) 0.11997(10) -0.13199(9) 0.0368(3) Uani 1 1 d . . .
C4 C 0.736(4) -0.0359(11) 0.0718(11) 0.021(3) Uani 1 1 d . . .
C6 C 0.484(4) 0.0951(11) 0.1466(10) 0.021(3) Uani 1 1 d . . .
O2 O 0.676(4) -0.0603(12) -0.0768(11) 0.028(4) Uani 0.70 1 d P . .
C3 C 0.622(4) -0.0088(12) -0.0097(12) 0.028(4) Uani 1 1 d . . .
C1 C 0.364(4) 0.1228(13) 0.0659(11) 0.028(3) Uani 1 1 d . . .
C2 C 0.438(3) 0.0731(14) -0.0143(13) 0.031(4) Uani 1 1 d . . .
O3 O 0.787(4) -0.0131(15) 0.2260(11) 0.036(4) Uani 0.68 1 d P . .
C5 C 0.673(3) 0.0124(13) 0.1491(12) 0.029(4) Uani 1 1 d . . .
O1 O 0.177(4) 0.1935(12) 0.0573(12) 0.023(4) Uani 0.62 1 d P . .

loop_
_atom_site_aniso_label
_atom_site_aniso_U_11
_atom_site_aniso_U_22
_atom_site_aniso_U_33
_atom_site_aniso_U_23
_atom_site_aniso_U_13
_atom_site_aniso_U_12
I2 0.0146(4) 0.0272(6) 0.0426(6) -0.0002(5) 0.0018(5) 0.0011(5)
I3 0.0233(5) 0.0308(6) 0.0287(5) -0.0008(5) 0.0090(5) -0.0009(5)
I1 0.0282(6) 0.0437(7) 0.0385(7) 0.0076(6) -0.0112(5) -0.0066(6)
C4 0.010(6) 0.025(8) 0.028(8) -0.002(7) 0.001(7) 0.001(6)
C6 0.018(7) 0.028(8) 0.017(7) -0.002(7) 0.012(7) -0.001(7)
O2 0.027(10) 0.037(9) 0.021(8) -0.002(8) 0.002(7) 0.003(8)
C3 0.014(7) 0.025(9) 0.046(11) -0.007(8) 0.005(9) -0.011(8)
C1 0.021(7) 0.028(8) 0.034(9) 0.001(8) -0.004(8) 0.006(8)
C2 0.014(9) 0.037(10) 0.041(11) -0.009(9) 0.004(7) -0.003(7)
O3 0.029(10) 0.059(12) 0.019(8) 0.008(9) 0.004(8) 0.008(9)
C5 0.008(8) 0.038(10) 0.041(10) -0.005(9) -0.008(7) -0.010(6)
O1 0.025(11) 0.016(8) 0.026(9) 0.005(7) 0.009(8) 0.005(7)

loop_
_atom_type_symbol
_atom_type_description
_atom_type_scat_dispersion_real
_atom_type_scat_dispersion_imag
_atom_type_scat_source
C C 0.0033 0.0016 'International Tables Vol C Tables 4.2.6.8 and 6.1.1.4'
H H 0.0000 0.0000 'International Tables Vol C Tables 4.2.6.8 and 6.1.1.4'
O O 0.0106 0.0060 'International Tables Vol C Tables 4.2.6.8 and 6.1.1.4'
I I -0.4742 1.8119 'International Tables Vol C Tables 4.2.6.8 and 6.1.1.4'

loop_
_geom_angle_atom_site_label_1
_geom_angle_atom_site_label_2
_geom_angle_atom_site_label_3
_geom_angle
_geom_angle_site_symmetry_1
_geom_angle_site_symmetry_3
_geom_angle_publ_flag
C5 C4 C3 122.6(15) . . ?
C5 C4 I2 119.3(12) . . ?
C3 C4 I2 118.1(12) . . ?
C1 C6 C5 118.7(15) . . ?
C1 C6 I3 119.7(12) . . ?
C5 C6 I3 121.5(12) . . ?
O2 C3 C4 118.8(17) . . ?
O2 C3 C2 122.3(19) . . ?
C4 C3 C2 118.9(16) . . ?
O1 C1 C6 123.4(16) . . ?
O1 C1 C2 115.8(16) . . ?
C6 C1 C2 120.7(16) . . ?
C3 C2 C1 119.3(18) . . ?
C3 C2 I1 122.3(14) . . ?
C1 C2 I1 118.3(13) . . ?
O3 C5 C4 122.1(17) . . ?
O3 C5 C6 118.2(18) . . ?
C4 C5 C6 119.7(16) . . ?

loop_
_geom_bond_atom_site_label_1
_geom_bond_atom_site_label_2
_geom_bond_distance
_geom_bond_site_symmetry_2
_geom_bond_publ_flag
I2 C4 2.091(16) . ?
I3 C6 2.075(15) . ?
I1 C2 2.06(2) . ?
C4 C5 1.37(2) . ?
C4 C3 1.38(2) . ?
C6 C1 1.38(2) . ?
C6 C5 1.43(2) . ?
O2 C3 1.26(2) . ?
C3 C2 1.41(3) . ?
C1 O1 1.30(2) . ?
C1 C2 1.43(2) . ?
O3 C5 1.31(2) . ?
